data_4119851
loop_
_publ_author_name
'Anant R. Kapdi'
'Adrian C. Whitwood'
'David C. Williamson'
'Jason M. Lynam'
'Michael J. Burns'
'Thomas J. Williams'
'Alan J. Reay'
'Jordan Holmes'
'Ian J. S. Fairlamb'

_publ_section_title
;
 The Elusive Structure of Pd2(dba)3. Examination by Isotopic Labeling, NMR
 Spectroscopy, and X-ray Diffraction Analysis: Synthesis and
 Characterization of Pd2(dba-Z)3 Complexes
;
_journal_name_full 'Journal of the American Chemical Society'
_journal_page_first 8388
_journal_page_last 8399
_journal_paper_doi 10.1021/ja403259c
_journal_volume 135
_journal_year 2013
_chemical_formula_moiety 'C21 H22 O5'
_chemical_formula_sum 'C21 H22 O5'
_chemical_formula_weight 354.39
_chemical_name_systematic
; 
 ? 
;
_space_group_IT_number 2
_symmetry_cell_setting triclinic
_symmetry_space_group_name_Hall '-P 1'
_symmetry_space_group_name_H-M 'P -1'
_atom_sites_solution_hydrogens geom
_atom_sites_solution_primary direct
_atom_sites_solution_secondary difmap
_audit_creation_method SHELXL-97
_cell_angle_alpha 72.101(2)
_cell_angle_beta 85.651(2)
_cell_angle_gamma 83.415(2)
_cell_formula_units_Z 2
_cell_length_a 5.5583(5)
_cell_length_b 12.3283(10)
_cell_length_c 13.5536(11)
_cell_measurement_reflns_used 2383
_cell_measurement_temperature 110(2)
_cell_measurement_theta_max 28.28
_cell_measurement_theta_min 2.68
_cell_volume 877.16(13)
_computing_cell_refinement 'Bruker SMART'
_computing_data_collection 'Bruker SMART'
_computing_data_reduction 'Bruker SAINT'
_computing_molecular_graphics 'Bruker SHELXTL'
_computing_publication_material 'Bruker SHELXTL'
_computing_structure_refinement 'SHELXL-97 (Sheldrick, 1997)'
_computing_structure_solution 'SHELXS-97 (Sheldrick, 1997)'
_diffrn_ambient_temperature 110(2)
_diffrn_measured_fraction_theta_full 0.990
_diffrn_measured_fraction_theta_max 0.990
_diffrn_measurement_device_type 'CCD area detector'
_diffrn_measurement_method 'phi and omega scans'
_diffrn_radiation_monochromator graphite
_diffrn_radiation_source 'fine-focus sealed tube'
_diffrn_radiation_type MoK\a
_diffrn_radiation_wavelength 0.71073
_diffrn_reflns_av_R_equivalents 0.0176
_diffrn_reflns_av_sigmaI/netI 0.0270
_diffrn_reflns_limit_h_max 7
_diffrn_reflns_limit_h_min -7
_diffrn_reflns_limit_k_max 16
_diffrn_reflns_limit_k_min -16
_diffrn_reflns_limit_l_max 18
_diffrn_reflns_limit_l_min -18
_diffrn_reflns_number 9089
_diffrn_reflns_theta_full 28.31
_diffrn_reflns_theta_max 28.31
_diffrn_reflns_theta_min 1.74
_exptl_absorpt_coefficient_mu 0.095
_exptl_absorpt_correction_T_max 0.991
_exptl_absorpt_correction_T_min 0.760
_exptl_absorpt_correction_type multi-scan
_exptl_absorpt_process_details 'SADABS v2.10; (Sheldrick)'
_exptl_crystal_colour Colourless
_exptl_crystal_density_diffrn 1.342
_exptl_crystal_description Shard
_exptl_crystal_F_000 376
_exptl_crystal_size_max 0.37
_exptl_crystal_size_mid 0.17
_exptl_crystal_size_min 0.10
_refine_diff_density_max 0.260
_refine_diff_density_min -0.249
_refine_diff_density_rms 0.045
_refine_ls_extinction_method none
_refine_ls_goodness_of_fit_ref 1.037
_refine_ls_hydrogen_treatment constr
_refine_ls_matrix_type full
_refine_ls_number_parameters 273
_refine_ls_number_reflns 4336
_refine_ls_number_restraints 0
_refine_ls_restrained_S_all 1.037
_refine_ls_R_factor_all 0.0632
_refine_ls_R_factor_gt 0.0449
_refine_ls_shift/su_max 0.000
_refine_ls_shift/su_mean 0.000
_refine_ls_structure_factor_coef Fsqd
_refine_ls_weighting_details 'calc w=1/[\s^2^(Fo^2^)+(0.0673P)^2^+0.1434P] where P=(Fo^2^+2Fc^2^)/3'
_refine_ls_weighting_scheme calc
_refine_ls_wR_factor_gt 0.1162
_refine_ls_wR_factor_ref 0.1285
_reflns_number_gt 3207
_reflns_number_total 4336
_reflns_threshold_expression >2sigma(I)
_cod_data_source_file ja403259c_si_002_4.cif
_cod_data_source_block ijf0844m
_cod_database_code 4119851

loop_
_symmetry_equiv_pos_as_xyz
'x, y, z'
'-x, -y, -z'

loop_
_atom_site_label
_atom_site_type_symbol
_atom_site_fract_x
_atom_site_fract_y
_atom_site_fract_z
_atom_site_U_iso_or_equiv
_atom_site_adp_type
_atom_site_occupancy
_atom_site_symmetry_multiplicity
_atom_site_calc_flag
_atom_site_refinement_flags
_atom_site_disorder_assembly
_atom_site_disorder_group
C1 C 0.9422(2) 0.03988(11) 0.25736(10) 0.0235(3) Uani 1 1 d . . .
H1 H 0.9160 0.0066 0.3300 0.028 Uiso 1 1 calc R . .
C2 C 1.1440(2) 0.00356(11) 0.20555(10) 0.0252(3) Uani 1 1 d . . .
C3 C 1.1865(2) 0.05176(12) 0.09864(10) 0.0290(3) Uani 1 1 d . . .
H3 H 1.3262 0.0253 0.0645 0.035 Uiso 1 1 calc R . .
C4 C 1.0235(3) 0.13813(13) 0.04319(10) 0.0327(3) Uani 1 1 d . . .
C5 C 0.8157(2) 0.17573(13) 0.09369(10) 0.0309(3) Uani 1 1 d . . .
H5 H 0.7022 0.2341 0.0553 0.037 Uiso 1 1 calc R . .
C6 C 0.7762(2) 0.12733(11) 0.20006(10) 0.0244(3) Uani 1 1 d . . .
C7 C 0.5574(2) 0.17075(11) 0.24907(10) 0.0242(3) Uani 1 1 d . . .
H7 H 0.4482 0.2249 0.2039 0.029 Uiso 1 1 calc R . .
C8 C 0.4951(2) 0.14258(11) 0.35005(10) 0.0229(3) Uani 1 1 d . . .
H8 H 0.6045 0.0898 0.3963 0.028 Uiso 1 1 calc R A .
C9 C 0.2704(2) 0.18656(11) 0.39607(10) 0.0232(3) Uani 1 1 d . . .
C10 C 0.1043(2) 0.27882(11) 0.33086(10) 0.0235(3) Uani 1 1 d . . .
H10 H 0.1427 0.3091 0.2587 0.028 Uiso 1 1 calc R A .
C11 C -0.0976(2) 0.32011(11) 0.37139(10) 0.0238(3) Uani 1 1 d . . .
H11 H -0.1264 0.2865 0.4438 0.029 Uiso 1 1 calc R . .
C12 C -0.2815(2) 0.41025(10) 0.31957(9) 0.0211(3) Uani 1 1 d . . .
C13 C -0.2711(2) 0.46407(11) 0.21216(10) 0.0277(3) Uani 1 1 d . . .
H13 H -0.1439 0.4419 0.1693 0.033 Uiso 1 1 calc R . .
C14 C -0.4500(3) 0.55021(13) 0.16971(11) 0.0367(4) Uani 1 1 d . . .
C15 C -0.6420(3) 0.58389(12) 0.23004(10) 0.0300(3) Uani 1 1 d . . .
H15 H -0.7639 0.6425 0.1991 0.036 Uiso 1 1 calc R . .
C16 C -0.6500(2) 0.52993(11) 0.33545(10) 0.0240(3) Uani 1 1 d . . .
C17 C -0.4708(2) 0.44325(11) 0.38011(10) 0.0246(3) Uani 1 1 d . . .
H17 H -0.4787 0.4065 0.4528 0.030 Uiso 1 1 calc R . .
C18 C 1.3091(3) -0.12364(12) 0.36195(10) 0.0299(3) Uani 1 1 d . . .
H18A H 1.3291 -0.0612 0.3903 0.045 Uiso 1 1 calc R . .
H18B H 1.4401 -0.1849 0.3847 0.045 Uiso 1 1 calc R . .
H18C H 1.1526 -0.1537 0.3868 0.045 Uiso 1 1 calc R . .
C19A C 1.273(4) 0.1650(18) -0.113(2) 0.0322(18) Uani 0.50 1 d P A 1
H19A H 1.4203 0.1712 -0.0803 0.048 Uiso 0.50 1 calc PR A 1
H19B H 1.2784 0.2113 -0.1859 0.048 Uiso 0.50 1 calc PR A 1
H19C H 1.2623 0.0847 -0.1081 0.048 Uiso 0.50 1 calc PR A 1
C20A C -0.2159(7) 0.6069(3) 0.0051(3) 0.0335(7) Uani 0.50 1 d P B 1
H20A H -0.0681 0.6120 0.0379 0.050 Uiso 0.50 1 calc PR B 1
H20B H -0.2245 0.6646 -0.0633 0.050 Uiso 0.50 1 calc PR B 1
H20C H -0.2132 0.5304 -0.0029 0.050 Uiso 0.50 1 calc PR B 1
C19B C 1.249(5) 0.1451(17) -0.115(2) 0.0322(18) Uani 0.50 1 d P C 2
H19D H 1.3916 0.1598 -0.0851 0.048 Uiso 0.50 1 calc PR C 2
H19E H 1.2454 0.1898 -0.1890 0.048 Uiso 0.50 1 calc PR C 2
H19F H 1.2558 0.0634 -0.1087 0.048 Uiso 0.50 1 calc PR C 2
C20B C -0.3003(7) 0.5669(3) -0.0033(3) 0.0380(8) Uani 0.50 1 d P D 2
H20D H -0.1489 0.5885 0.0147 0.057 Uiso 0.50 1 calc PR D 2
H20E H -0.3347 0.6097 -0.0755 0.057 Uiso 0.50 1 calc PR D 2
H20F H -0.2841 0.4846 0.0051 0.057 Uiso 0.50 1 calc PR D 2
C21 C -1.0200(2) 0.63912(12) 0.36096(12) 0.0309(3) Uani 1 1 d . . .
H21A H -0.9556 0.7116 0.3220 0.046 Uiso 1 1 calc R A .
H21B H -1.1303 0.6508 0.4175 0.046 Uiso 1 1 calc R . .
H21C H -1.1082 0.6122 0.3145 0.046 Uiso 1 1 calc R . .
O1 O 0.22378(18) 0.14543(10) 0.48937(7) 0.0395(3) Uani 1 1 d . . .
O2 O 1.31732(17) -0.08162(9) 0.25152(7) 0.0323(2) Uani 1 1 d . . .
O3A O 1.064(2) 0.2055(7) -0.0601(9) 0.0288(12) Uani 0.50 1 d P A 1
O4A O -0.4227(6) 0.6271(3) 0.0685(3) 0.0321(7) Uani 0.50 1 d P B 1
O3B O 1.032(2) 0.1781(8) -0.0613(10) 0.0319(14) Uani 0.50 1 d P C 2
O4B O -0.4950(6) 0.5931(3) 0.0639(3) 0.0331(7) Uani 0.50 1 d P D 2
O5 O -0.82465(17) 0.55577(9) 0.40303(7) 0.0333(2) Uani 1 1 d . A .

loop_
_atom_site_aniso_label
_atom_site_aniso_U_11
_atom_site_aniso_U_22
_atom_site_aniso_U_33
_atom_site_aniso_U_23
_atom_site_aniso_U_13
_atom_site_aniso_U_12
C1 0.0222(6) 0.0268(6) 0.0199(6) -0.0055(5) -0.0013(5) 0.0005(5)
C2 0.0210(6) 0.0287(7) 0.0236(6) -0.0057(5) -0.0038(5) 0.0032(5)
C3 0.0228(6) 0.0373(8) 0.0227(6) -0.0070(6) 0.0011(5) 0.0070(5)
C4 0.0294(7) 0.0421(8) 0.0197(6) -0.0039(6) 0.0002(5) 0.0094(6)
C5 0.0251(7) 0.0383(8) 0.0232(7) -0.0053(6) -0.0016(5) 0.0107(6)
C6 0.0204(6) 0.0286(7) 0.0230(6) -0.0079(5) -0.0013(5) 0.0026(5)
C7 0.0199(6) 0.0264(6) 0.0248(6) -0.0067(5) -0.0021(5) 0.0024(5)
C8 0.0200(6) 0.0245(6) 0.0237(6) -0.0068(5) -0.0027(5) 0.0005(5)
C9 0.0203(6) 0.0269(6) 0.0213(6) -0.0062(5) -0.0009(5) -0.0007(5)
C10 0.0247(6) 0.0242(6) 0.0188(6) -0.0032(5) -0.0011(5) 0.0004(5)
C11 0.0230(6) 0.0253(6) 0.0200(6) -0.0032(5) -0.0017(5) 0.0009(5)
C12 0.0208(6) 0.0200(6) 0.0212(6) -0.0045(5) -0.0018(5) -0.0010(5)
C13 0.0315(7) 0.0276(7) 0.0200(6) -0.0054(5) 0.0004(5) 0.0074(5)
C14 0.0437(9) 0.0383(8) 0.0189(6) -0.0020(6) -0.0016(6) 0.0146(7)
C15 0.0314(7) 0.0283(7) 0.0254(7) -0.0041(5) -0.0042(5) 0.0079(5)
C16 0.0202(6) 0.0255(6) 0.0262(6) -0.0086(5) -0.0007(5) 0.0001(5)
C17 0.0228(6) 0.0270(6) 0.0206(6) -0.0032(5) -0.0003(5) -0.0002(5)
C18 0.0308(7) 0.0297(7) 0.0241(7) -0.0011(5) -0.0060(5) 0.0015(5)
C19A 0.029(4) 0.039(5) 0.0215(12) -0.005(3) 0.003(2) 0.009(3)
C20A 0.0349(19) 0.039(2) 0.0195(14) -0.0023(14) 0.0031(13) 0.0063(15)
C19B 0.029(4) 0.039(5) 0.0215(12) -0.005(3) 0.003(2) 0.009(3)
C20B 0.043(2) 0.039(2) 0.0220(15) 0.0009(14) 0.0035(15) 0.0045(16)
C21 0.0229(6) 0.0293(7) 0.0387(8) -0.0100(6) -0.0025(6) 0.0047(5)
O1 0.0320(6) 0.0518(7) 0.0216(5) 0.0007(4) 0.0017(4) 0.0147(5)
O2 0.0263(5) 0.0382(6) 0.0235(5) -0.0016(4) -0.0014(4) 0.0117(4)
O3A 0.027(2) 0.032(3) 0.0188(14) 0.000(2) 0.0039(14) 0.008(2)
O4A 0.0323(17) 0.0378(19) 0.0182(11) -0.0011(12) -0.0015(11) 0.0086(11)
O3B 0.034(3) 0.034(4) 0.0204(14) -0.003(3) 0.0024(18) 0.012(2)
O4B 0.0343(18) 0.0357(18) 0.0205(11) 0.0013(11) -0.0026(12) 0.0067(11)
O5 0.0246(5) 0.0408(6) 0.0282(5) -0.0067(4) 0.0016(4) 0.0104(4)

loop_
_atom_type_symbol
_atom_type_description
_atom_type_scat_dispersion_real
_atom_type_scat_dispersion_imag
_atom_type_scat_source
C C 0.0033 0.0016 'International Tables Vol C Tables 4.2.6.8 and 6.1.1.4'
H H 0.0000 0.0000 'International Tables Vol C Tables 4.2.6.8 and 6.1.1.4'
O O 0.0106 0.0060 'International Tables Vol C Tables 4.2.6.8 and 6.1.1.4'

loop_
_geom_angle_atom_site_label_1
_geom_angle_atom_site_label_2
_geom_angle_atom_site_label_3
_geom_angle
C2 C1 C6 118.52(12)
C2 C1 H1 120.7
C6 C1 H1 120.7
O2 C2 C1 124.48(12)
O2 C2 C3 113.85(11)
C1 C2 C3 121.67(12)
C4 C3 C2 119.39(12)
C4 C3 H3 120.3
C2 C3 H3 120.3
O3B C4 C3 123.2(5)
O3B C4 C5 116.0(5)
C3 C4 C5 120.09(12)
O3B C4 O3A 16.8(5)
C3 C4 O3A 124.6(5)
C5 C4 O3A 114.6(5)
C6 C5 C4 119.89(12)
C6 C5 H5 120.1
C4 C5 H5 120.1
C5 C6 C1 120.43(11)
C5 C6 C7 117.62(11)
C1 C6 C7 121.96(11)
C8 C7 C6 127.19(12)
C8 C7 H7 116.4
C6 C7 H7 116.4
C7 C8 C9 125.48(12)
C7 C8 H8 117.3
C9 C8 H8 117.3
O1 C9 C8 118.87(11)
O1 C9 C10 120.62(11)
C8 C9 C10 120.50(11)
C11 C10 C9 121.20(12)
C11 C10 H10 119.4
C9 C10 H10 119.4
C10 C11 C12 128.80(12)
C10 C11 H11 115.6
C12 C11 H11 115.6
C17 C12 C13 119.51(11)
C17 C12 C11 118.06(11)
C13 C12 C11 122.42(11)
C14 C13 C12 118.67(12)
C14 C13 H13 120.7
C12 C13 H13 120.7
C13 C14 C15 122.25(13)
C13 C14 O4B 124.66(19)
C15 C14 O4B 111.38(19)
C13 C14 O4A 121.92(18)
C15 C14 O4A 114.33(18)
O4B C14 O4A 25.96(12)
C16 C15 C14 118.38(12)
C16 C15 H15 120.8
C14 C15 H15 120.8
O5 C16 C15 124.26(12)
O5 C16 C17 115.34(11)
C15 C16 C17 120.39(12)
C12 C17 C16 120.79(12)
C12 C17 H17 119.6
C16 C17 H17 119.6
O2 C18 H18A 109.5
O2 C18 H18B 109.5
H18A C18 H18B 109.5
O2 C18 H18C 109.5
H18A C18 H18C 109.5
H18B C18 H18C 109.5
O3B C19B H19D 109.5
O3B C19B H19E 109.5
H19D C19B H19E 109.5
O3B C19B H19F 109.5
H19D C19B H19F 109.5
H19E C19B H19F 109.5
O4B C20B H20D 109.5
O4B C20B H20E 109.5
H20D C20B H20E 109.5
O4B C20B H20F 109.5
H20D C20B H20F 109.5
H20E C20B H20F 109.5
O5 C21 H21A 109.5
O5 C21 H21B 109.5
H21A C21 H21B 109.5
O5 C21 H21C 109.5
H21A C21 H21C 109.5
H21B C21 H21C 109.5
C2 O2 C18 117.67(10)
C4 O3A C19A 114.6(13)
C14 O4A C20A 118.5(3)
C4 O3B C19B 117.3(14)
C14 O4B C20B 114.6(3)
C16 O5 C21 117.73(11)

loop_
_geom_bond_atom_site_label_1
_geom_bond_atom_site_label_2
_geom_bond_distance
C1 C2 1.3823(17)
C1 C6 1.4080(17)
C1 H1 0.9500
C2 O2 1.3695(15)
C2 C3 1.3999(18)
C3 C4 1.3819(18)
C3 H3 0.9500
C4 O3B 1.348(12)
C4 C5 1.4037(18)
C4 O3A 1.408(12)
C5 C6 1.3915(18)
C5 H5 0.9500
C6 C7 1.4673(17)
C7 C8 1.3331(17)
C7 H7 0.9500
C8 C9 1.4755(17)
C8 H8 0.9500
C9 O1 1.2287(15)
C9 C10 1.4806(17)
C10 C11 1.3295(17)
C10 H10 0.9500
C11 C12 1.4632(16)
C11 H11 0.9500
C12 C17 1.3864(17)
C12 C13 1.4019(17)
C13 C14 1.3845(18)
C13 H13 0.9500
C14 C15 1.3978(19)
C14 O4B 1.399(4)
C14 O4A 1.415(4)
C15 C16 1.3779(18)
C15 H15 0.9500
C16 O5 1.3625(15)
C16 C17 1.3966(17)
C17 H17 0.9500
C18 O2 1.4245(16)
C18 H18A 0.9800
C18 H18B 0.9800
C18 H18C 0.9800
C19A O3A 1.44(3)
C19A H19A 0.9800
C19A H19B 0.9800
C19A H19C 0.9800
C20A O4A 1.427(5)
C20A H20A 0.9800
C20A H20B 0.9800
C20A H20C 0.9800
C19B O3B 1.45(3)
C19B H19D 0.9800
C19B H19E 0.9800
C19B H19F 0.9800
C20B O4B 1.433(5)
C20B H20D 0.9800
C20B H20E 0.9800
C20B H20F 0.9800
C21 O5 1.4274(15)
C21 H21A 0.9800
C21 H21B 0.9800
C21 H21C 0.9800

loop_
_geom_torsion_atom_site_label_1
_geom_torsion_atom_site_label_2
_geom_torsion_atom_site_label_3
_geom_torsion_atom_site_label_4
_geom_torsion
C6 C1 C2 O2 -179.03(12)
C6 C1 C2 C3 0.3(2)
O2 C2 C3 C4 179.56(13)
C1 C2 C3 C4 0.2(2)
C2 C3 C4 O3B -170.4(4)
C2 C3 C4 C5 -0.9(2)
C2 C3 C4 O3A 169.3(4)
O3B C4 C5 C6 171.4(3)
C3 C4 C5 C6 1.1(2)
O3A C4 C5 C6 -170.0(3)
C4 C5 C6 C1 -0.7(2)
C4 C5 C6 C7 179.32(13)
C2 C1 C6 C5 0.0(2)
C2 C1 C6 C7 179.98(12)
C5 C6 C7 C8 -174.62(13)
C1 C6 C7 C8 5.4(2)
C6 C7 C8 C9 -178.65(12)
C7 C8 C9 O1 173.10(13)
C7 C8 C9 C10 -7.00(19)
O1 C9 C10 C11 0.6(2)
C8 C9 C10 C11 -179.33(12)
C9 C10 C11 C12 179.96(12)
C10 C11 C12 C17 -176.30(13)
C10 C11 C12 C13 3.2(2)
C17 C12 C13 C14 0.8(2)
C11 C12 C13 C14 -178.70(13)
C12 C13 C14 C15 -1.0(2)
C12 C13 C14 O4B -164.83(19)
C12 C13 C14 O4A 164.16(18)
C13 C14 C15 C16 0.8(2)
O4B C14 C15 C16 166.57(17)
O4A C14 C15 C16 -165.39(17)
C14 C15 C16 O5 178.93(13)
C14 C15 C16 C17 -0.4(2)
C13 C12 C17 C16 -0.47(19)
C11 C12 C17 C16 179.09(12)
O5 C16 C17 C12 -179.15(11)
C15 C16 C17 C12 0.3(2)
C1 C2 O2 C18 -9.91(19)
C3 C2 O2 C18 170.75(12)
O3B C4 O3A C19A -80(3)
C3 C4 O3A C19A 11.1(10)
C5 C4 O3A C19A -178.1(8)
C13 C14 O4A C20A 6.8(4)
C15 C14 O4A C20A 173.1(3)
O4B C14 O4A C20A -97.8(7)
C3 C4 O3B C19B -12.8(9)
C5 C4 O3B C19B 177.2(7)
O3A C4 O3B C19B 88(3)
C13 C14 O4B C20B -17.7(4)
C15 C14 O4B C20B 176.9(3)
O4A C14 O4B C20B 75.0(6)
C15 C16 O5 C21 4.12(19)
C17 C16 O5 C21 -176.49(11)
